data_7015377
loop_
_publ_author_name
'Seidler-Egdal, Rune Kirk'
'Johansson, Frank B.'
'Veltz\'e, Sune'
'Skou, Eivind M.'
'Bond, Andrew D.'
'McKenzie, Christine J.'

_publ_section_title
;
 Tunability of the M(II)M(III)/M(II)(2) and M(III)(2)/M(II)M(III)
 (M=Mn, Co) couples in bis-\m-O,O'-carboxylato-\m-OR bridged complexes.
;
_journal_issue 13
_journal_name_full 'Dalton transactions (Cambridge, England : 2003)'
_journal_page_first 3336
_journal_page_last 3345
_journal_paper_doi 10.1039/c0dt01552k
_journal_volume 40
_journal_year 2011
_chemical_formula_moiety
;
C49 H47 Mn2 N6 O13 S2 +, Cl O4 -, 2(C2 H3 N)
;
_chemical_formula_sum 'C53 H53 Cl Mn2 N8 O17 S2'
_chemical_formula_weight 1283.48
_space_group_IT_number 14
_symmetry_cell_setting monoclinic
_symmetry_space_group_name_Hall '-P 2yn'
_symmetry_space_group_name_H-M 'P 1 21/n 1'
_atom_sites_solution_hydrogens geom
_atom_sites_solution_primary direct
_atom_sites_solution_secondary difmap
_cell_angle_alpha 90.00
_cell_angle_beta 104.151(2)
_cell_angle_gamma 90.00
_cell_formula_units_Z 4
_cell_length_a 16.1552(6)
_cell_length_b 18.7603(7)
_cell_length_c 18.8822(7)
_cell_measurement_reflns_used 3820
_cell_measurement_temperature 180(2)
_cell_measurement_theta_max 22.02
_cell_measurement_theta_min 2.19
_cell_volume 5549.1(4)
_computing_cell_refinement 'SAINT v.7.06a (Bruker, 2003)'
_computing_data_collection 'APEX2 v.1.0-22 (Bruker-Nonius, 2004)'
_computing_data_reduction 'SAINT v.7.06a'
_computing_molecular_graphics 'SHELXTL v.6.10'
_computing_publication_material 'SHELXTL v.6.10'
_computing_structure_refinement 'SHELXTL v.6.10'
_computing_structure_solution 'SHELXTL v.6.10 (Sheldrick, 2000)'
_diffrn_ambient_temperature 180(2)
_diffrn_measured_fraction_theta_full 0.997
_diffrn_measured_fraction_theta_max 0.997
_diffrn_measurement_device_type 'Bruker-Nonius X8APEX-II CCD'
_diffrn_measurement_method 'thin-slice \w and \f scans'
_diffrn_radiation_monochromator graphite
_diffrn_radiation_source 'fine-focus sealed tube'
_diffrn_radiation_type MoK\a
_diffrn_radiation_wavelength 0.71073
_diffrn_reflns_av_R_equivalents 0.0891
_diffrn_reflns_av_sigmaI/netI 0.1055
_diffrn_reflns_limit_h_max 20
_diffrn_reflns_limit_h_min -20
_diffrn_reflns_limit_k_max 21
_diffrn_reflns_limit_k_min -23
_diffrn_reflns_limit_l_max 23
_diffrn_reflns_limit_l_min -21
_diffrn_reflns_number 41786
_diffrn_reflns_theta_full 26.37
_diffrn_reflns_theta_max 26.37
_diffrn_reflns_theta_min 3.57
_diffrn_standards_number 0
_exptl_absorpt_coefficient_mu 0.658
_exptl_absorpt_correction_T_max 0.974
_exptl_absorpt_correction_T_min 0.817
_exptl_absorpt_correction_type multi-scan
_exptl_absorpt_process_details 'SADABS (Sheldrick, 2003)'
_exptl_crystal_colour colourless
_exptl_crystal_density_diffrn 1.536
_exptl_crystal_density_method 'not measured'
_exptl_crystal_description block
_exptl_crystal_F_000 2648
_exptl_crystal_size_max 0.20
_exptl_crystal_size_mid 0.07
_exptl_crystal_size_min 0.04
_refine_diff_density_max 1.078
_refine_diff_density_min -0.637
_refine_diff_density_rms 0.090
_refine_ls_extinction_method none
_refine_ls_goodness_of_fit_ref 1.014
_refine_ls_hydrogen_treatment constr
_refine_ls_matrix_type full
_refine_ls_number_parameters 718
_refine_ls_number_reflns 11323
_refine_ls_number_restraints 3
_refine_ls_restrained_S_all 1.015
_refine_ls_R_factor_all 0.1221
_refine_ls_R_factor_gt 0.0571
_refine_ls_shift/su_max 0.001
_refine_ls_shift/su_mean 0.000
_refine_ls_structure_factor_coef Fsqd
_refine_ls_weighting_details 'calc w=1/[\s^2^(Fo^2^)+(0.0610P)^2^+4.9660P] where P=(Fo^2^+2Fc^2^)/3'
_refine_ls_weighting_scheme calc
_refine_ls_wR_factor_gt 0.1262
_refine_ls_wR_factor_ref 0.1500
_reflns_number_gt 6562
_reflns_number_total 11323
_reflns_threshold_expression I>2\s(I)
_cod_data_source_file c0dt01552k.txt
_cod_data_source_block 3_2MeCN
_cod_original_sg_symbol_H-M 'P 21/n'
_cod_database_code 7015377

loop_
_symmetry_equiv_pos_as_xyz
'x, y, z'
'-x+1/2, y+1/2, -z+1/2'
'-x, -y, -z'
'x-1/2, -y-1/2, z-1/2'

loop_
_atom_site_label
_atom_site_type_symbol
_atom_site_fract_x
_atom_site_fract_y
_atom_site_fract_z
_atom_site_U_iso_or_equiv
_atom_site_adp_type
_atom_site_occupancy
_atom_site_symmetry_multiplicity
_atom_site_calc_flag
_atom_site_refinement_flags
_atom_site_disorder_assembly
_atom_site_disorder_group
Mn1 Mn 0.37047(4) 0.14307(3) 0.71875(3) 0.01997(17) Uani 1 1 d . . .
Mn2 Mn 0.39908(4) 0.20625(3) 0.55619(3) 0.01944(16) Uani 1 1 d . . .
S1 S 0.49629(7) 0.28263(6) 0.80379(6) 0.0222(3) Uani 1 1 d . . .
S2 S 0.23254(7) 0.32102(6) 0.55829(6) 0.0226(3) Uani 1 1 d . . .
O1 O 0.37439(17) 0.23877(15) 0.65922(14) 0.0200(6) Uani 1 1 d . . .
O2 O 0.27989(18) 0.08407(16) 0.64721(15) 0.0254(7) Uani 1 1 d . . .
O3 O 0.30802(19) 0.12404(16) 0.54373(16) 0.0281(7) Uani 1 1 d . . .
O4 O 0.48604(18) 0.10928(17) 0.69218(17) 0.0292(7) Uani 1 1 d . . .
O5 O 0.51613(18) 0.15407(17) 0.59245(16) 0.0294(7) Uani 1 1 d . . .
O6 O 0.01580(19) -0.09585(17) 0.41137(16) 0.0315(8) Uani 1 1 d . . .
O7 O 0.0884(2) -0.00320(17) 0.34510(16) 0.0326(8) Uani 1 1 d . . .
O8 O 0.88569(18) 0.10228(18) 0.79957(17) 0.0331(8) Uani 1 1 d . . .
O9 O 0.77585(19) 0.02933(17) 0.84730(16) 0.0307(8) Uani 1 1 d . . .
O11 O 0.53057(19) 0.32358(17) 0.86841(15) 0.0307(8) Uani 1 1 d . . .
O12 O 0.55443(17) 0.25593(17) 0.76389(16) 0.0282(7) Uani 1 1 d . . .
O21 O 0.17968(19) 0.38002(17) 0.52643(16) 0.0326(8) Uani 1 1 d . . .
O22 O 0.19195(18) 0.25736(17) 0.57292(15) 0.0285(7) Uani 1 1 d . . .
N1 N 0.4452(2) 0.21038(19) 0.82693(18) 0.0224(8) Uani 1 1 d . . .
N2 N 0.2686(2) 0.19873(19) 0.76469(18) 0.0228(8) Uani 1 1 d . . .
N3 N 0.4111(2) 0.06558(19) 0.80744(18) 0.0236(8) Uani 1 1 d . . .
N4 N 0.2951(2) 0.29785(19) 0.50204(18) 0.0213(8) Uani 1 1 d . . .
N5 N 0.4718(2) 0.31200(19) 0.56273(18) 0.0219(8) Uani 1 1 d . . .
N6 N 0.3724(2) 0.19763(19) 0.43338(18) 0.0225(8) Uani 1 1 d . . .
C1 C 0.3655(2) 0.3043(2) 0.6801(2) 0.0192(9) Uani 1 1 d . . .
C2 C 0.4150(3) 0.3330(2) 0.7461(2) 0.0202(9) Uani 1 1 d . . .
C3 C 0.4097(3) 0.4048(2) 0.7644(2) 0.0230(10) Uani 1 1 d . . .
H3A H 0.4449 0.4221 0.8090 0.028 Uiso 1 1 calc R . .
C4 C 0.3548(3) 0.4510(2) 0.7195(2) 0.0255(10) Uani 1 1 d . . .
C5 C 0.3015(3) 0.4231(2) 0.6553(2) 0.0234(10) Uani 1 1 d . . .
H5A H 0.2615 0.4534 0.6240 0.028 Uiso 1 1 calc R . .
C6 C 0.3065(3) 0.3521(2) 0.6372(2) 0.0203(9) Uani 1 1 d . . .
C7 C 0.3527(3) 0.5302(2) 0.7371(3) 0.0319(11) Uani 1 1 d . . .
H7A H 0.3939 0.5401 0.7834 0.048 Uiso 1 1 calc R . .
H7B H 0.2953 0.5433 0.7410 0.048 Uiso 1 1 calc R . .
H7C H 0.3675 0.5580 0.6980 0.048 Uiso 1 1 calc R . .
C8 C 0.3817(3) 0.2294(3) 0.8692(2) 0.0273(11) Uani 1 1 d . . .
H8A H 0.4017 0.2725 0.8987 0.033 Uiso 1 1 calc R . .
H8B H 0.3784 0.1900 0.9033 0.033 Uiso 1 1 calc R . .
C9 C 0.2944(3) 0.2432(2) 0.8218(2) 0.0244(10) Uani 1 1 d . . .
C10 C 0.2426(3) 0.2964(3) 0.8371(3) 0.0326(11) Uani 1 1 d . . .
H10A H 0.2631 0.3281 0.8767 0.039 Uiso 1 1 calc R . .
C11 C 0.1605(3) 0.3031(3) 0.7941(3) 0.0371(12) Uani 1 1 d . . .
H11A H 0.1238 0.3395 0.8035 0.045 Uiso 1 1 calc R . .
C12 C 0.1327(3) 0.2558(3) 0.7368(3) 0.0342(12) Uani 1 1 d . . .
H12A H 0.0762 0.2585 0.7069 0.041 Uiso 1 1 calc R . .
C13 C 0.1882(3) 0.2052(3) 0.7244(2) 0.0275(11) Uani 1 1 d . . .
H13A H 0.1689 0.1728 0.6852 0.033 Uiso 1 1 calc R . .
C14 C 0.5104(3) 0.1580(2) 0.8670(2) 0.0259(10) Uani 1 1 d . . .
H14A H 0.5299 0.1730 0.9187 0.031 Uiso 1 1 calc R . .
H14B H 0.5604 0.1587 0.8454 0.031 Uiso 1 1 calc R . .
C15 C 0.4757(3) 0.0828(2) 0.8640(2) 0.0234(10) Uani 1 1 d . . .
C16 C 0.5152(3) 0.0334(3) 0.9146(2) 0.0291(11) Uani 1 1 d . . .
H16A H 0.5595 0.0475 0.9552 0.035 Uiso 1 1 calc R . .
C17 C 0.4900(3) -0.0370(3) 0.9059(2) 0.0336(12) Uani 1 1 d . . .
H17A H 0.5178 -0.0722 0.9396 0.040 Uiso 1 1 calc R . .
C18 C 0.4241(3) -0.0555(3) 0.8480(3) 0.0339(12) Uani 1 1 d . . .
H18A H 0.4052 -0.1035 0.8409 0.041 Uiso 1 1 calc R . .
C19 C 0.3858(3) -0.0027(3) 0.8001(2) 0.0278(11) Uani 1 1 d . . .
H19A H 0.3396 -0.0153 0.7603 0.033 Uiso 1 1 calc R . .
C20 C 0.3430(3) 0.3595(2) 0.4825(2) 0.0257(10) Uani 1 1 d . . .
H20A H 0.3081 0.4032 0.4806 0.031 Uiso 1 1 calc R . .
H20B H 0.3523 0.3517 0.4331 0.031 Uiso 1 1 calc R . .
C21 C 0.4284(3) 0.3708(2) 0.5359(2) 0.0231(10) Uani 1 1 d . . .
C22 C 0.4598(3) 0.4388(2) 0.5538(2) 0.0290(11) Uani 1 1 d . . .
H22A H 0.4263 0.4794 0.5355 0.035 Uiso 1 1 calc R . .
C23 C 0.5404(3) 0.4467(3) 0.5986(3) 0.0354(12) Uani 1 1 d . . .
H23A H 0.5640 0.4928 0.6109 0.043 Uiso 1 1 calc R . .
C24 C 0.5862(3) 0.3859(3) 0.6253(2) 0.0325(12) Uani 1 1 d . . .
H24A H 0.6421 0.3896 0.6560 0.039 Uiso 1 1 calc R . .
C25 C 0.5500(3) 0.3208(3) 0.6071(2) 0.0258(10) Uani 1 1 d . . .
H25A H 0.5816 0.2796 0.6266 0.031 Uiso 1 1 calc R . .
C26 C 0.2423(3) 0.2624(2) 0.4353(2) 0.0239(10) Uani 1 1 d . . .
H26A H 0.2078 0.2986 0.4030 0.029 Uiso 1 1 calc R . .
H26B H 0.2027 0.2281 0.4496 0.029 Uiso 1 1 calc R . .
C27 C 0.2977(3) 0.2238(2) 0.3946(2) 0.0232(10) Uani 1 1 d . . .
C28 C 0.2714(3) 0.2157(3) 0.3191(2) 0.0308(11) Uani 1 1 d . . .
H28A H 0.2190 0.2356 0.2926 0.037 Uiso 1 1 calc R . .
C29 C 0.3231(3) 0.1780(3) 0.2833(2) 0.0353(12) Uani 1 1 d . . .
H29A H 0.3065 0.1718 0.2319 0.042 Uiso 1 1 calc R . .
C30 C 0.3985(3) 0.1500(3) 0.3236(3) 0.0366(12) Uani 1 1 d . . .
H30A H 0.4345 0.1231 0.3007 0.044 Uiso 1 1 calc R . .
C31 C 0.4209(3) 0.1616(3) 0.3976(2) 0.0303(11) Uani 1 1 d . . .
H31A H 0.4738 0.1431 0.4249 0.036 Uiso 1 1 calc R . .
C32 C 0.2675(3) 0.0848(2) 0.5786(2) 0.0236(10) Uani 1 1 d . . .
C33 C 0.2010(3) 0.0365(2) 0.5359(2) 0.0232(10) Uani 1 1 d . . .
C34 C 0.1612(3) -0.0134(2) 0.5703(2) 0.0268(11) Uani 1 1 d . . .
H34A H 0.1766 -0.0168 0.6220 0.032 Uiso 1 1 calc R . .
C35 C 0.0998(3) -0.0582(2) 0.5305(2) 0.0274(11) Uani 1 1 d . . .
H35A H 0.0736 -0.0924 0.5551 0.033 Uiso 1 1 calc R . .
C36 C 0.0757(3) -0.0540(2) 0.4554(2) 0.0246(10) Uani 1 1 d . . .
C37 C 0.1153(3) -0.0042(2) 0.4194(2) 0.0262(10) Uani 1 1 d . . .
C38 C 0.1772(3) 0.0406(2) 0.4596(2) 0.0261(10) Uani 1 1 d . . .
H38A H 0.2039 0.0746 0.4351 0.031 Uiso 1 1 calc R . .
C39 C -0.0227(3) -0.1493(3) 0.4472(3) 0.0372(12) Uani 1 1 d . . .
H39A H -0.0645 -0.1763 0.4107 0.056 Uiso 1 1 calc R . .
H39B H -0.0514 -0.1264 0.4813 0.056 Uiso 1 1 calc R . .
H39C H 0.0215 -0.1817 0.4741 0.056 Uiso 1 1 calc R . .
C40 C 0.1343(3) 0.0415(3) 0.3071(2) 0.0361(12) Uani 1 1 d . . .
H40A H 0.1094 0.0376 0.2544 0.054 Uiso 1 1 calc R . .
H40B H 0.1942 0.0265 0.3181 0.054 Uiso 1 1 calc R . .
H40C H 0.1309 0.0910 0.3225 0.054 Uiso 1 1 calc R . .
C41 C 0.5372(3) 0.1273(2) 0.6558(2) 0.0241(10) Uani 1 1 d . . .
C42 C 0.6312(3) 0.1172(2) 0.6896(2) 0.0238(10) Uani 1 1 d . . .
C43 C 0.6911(3) 0.1503(2) 0.6609(3) 0.0281(11) Uani 1 1 d . . .
H43A H 0.6733 0.1762 0.6165 0.034 Uiso 1 1 calc R . .
C44 C 0.7777(3) 0.1466(3) 0.6954(3) 0.0307(11) Uani 1 1 d . . .
H44A H 0.8186 0.1702 0.6752 0.037 Uiso 1 1 calc R . .
C45 C 0.8035(3) 0.1081(2) 0.7596(2) 0.0251(10) Uani 1 1 d . . .
C46 C 0.7427(3) 0.0706(2) 0.7868(2) 0.0243(10) Uani 1 1 d . . .
C47 C 0.6569(3) 0.0767(2) 0.7528(2) 0.0247(10) Uani 1 1 d . . .
H47A H 0.6156 0.0533 0.7726 0.030 Uiso 1 1 calc R . .
C48 C 0.9494(3) 0.1402(3) 0.7737(3) 0.0406(13) Uani 1 1 d . . .
H48A H 1.0056 0.1319 0.8068 0.061 Uiso 1 1 calc R . .
H48B H 0.9365 0.1914 0.7719 0.061 Uiso 1 1 calc R . .
H48C H 0.9498 0.1234 0.7246 0.061 Uiso 1 1 calc R . .
C49 C 0.7175(3) -0.0103(3) 0.8773(3) 0.0387(13) Uani 1 1 d . . .
H49A H 0.7491 -0.0372 0.9198 0.058 Uiso 1 1 calc R . .
H49B H 0.6856 -0.0434 0.8404 0.058 Uiso 1 1 calc R . .
H49C H 0.6777 0.0225 0.8923 0.058 Uiso 1 1 calc R . .
Cl1 Cl 0.34942(9) 0.20756(8) 0.07443(7) 0.0470(4) Uani 1 1 d . . .
O1A O 0.4188(3) 0.2144(3) 0.1362(3) 0.0922(17) Uani 1 1 d . . .
O1B O 0.3653(4) 0.1551(3) 0.0251(3) 0.100(2) Uani 1 1 d . . .
O1C O 0.2750(3) 0.1867(2) 0.0988(2) 0.0606(12) Uani 1 1 d . . .
O1D O 0.3318(3) 0.2738(2) 0.0360(3) 0.0691(13) Uani 1 1 d . . .
N2S N 0.1369(5) 0.1012(4) 0.9418(4) 0.109(2) Uiso 1 1 d D . .
C3S C 0.1250(5) 0.1613(4) 0.9480(4) 0.080(2) Uiso 1 1 d D . .
C4S C 0.1226(5) 0.2358(4) 0.9591(4) 0.080(2) Uiso 1 1 d D . .
H4SA H 0.0631 0.2520 0.9471 0.119 Uiso 1 1 d R . .
H4SB H 0.1537 0.2601 0.9277 0.119 Uiso 1 1 d R . .
H4SC H 0.1493 0.2468 1.0104 0.119 Uiso 1 1 d R . .
N1S N 0.5933(5) 0.0629(4) 0.3854(4) 0.120(3) Uiso 1 1 d D . .
C1S C 0.6095(5) 0.0522(5) 0.4493(5) 0.096(3) Uiso 1 1 d D . .
C2S C 0.6134(6) 0.0204(5) 0.5192(5) 0.113(3) Uiso 1 1 d D . .
H2SA H 0.6495 0.0497 0.5577 0.170 Uiso 1 1 d R . .
H2SB H 0.6378 -0.0275 0.5206 0.170 Uiso 1 1 d R . .
H2SC H 0.5558 0.0175 0.5271 0.170 Uiso 1 1 d R . .

loop_
_atom_site_aniso_label
_atom_site_aniso_U_11
_atom_site_aniso_U_22
_atom_site_aniso_U_33
_atom_site_aniso_U_23
_atom_site_aniso_U_13
_atom_site_aniso_U_12
Mn1 0.0200(3) 0.0218(4) 0.0157(3) -0.0003(3) -0.0004(3) -0.0016(3)
Mn2 0.0192(3) 0.0205(4) 0.0167(3) 0.0006(3) 0.0007(3) 0.0002(3)
S1 0.0208(5) 0.0233(6) 0.0191(5) -0.0002(5) -0.0016(4) -0.0035(5)
S2 0.0191(5) 0.0278(6) 0.0192(6) -0.0018(5) 0.0013(4) 0.0030(5)
O1 0.0247(15) 0.0164(16) 0.0175(15) -0.0021(13) 0.0025(12) 0.0004(12)
O2 0.0275(17) 0.0296(19) 0.0155(16) -0.0044(13) -0.0015(13) -0.0074(14)
O3 0.0309(17) 0.0284(18) 0.0238(17) -0.0028(14) 0.0045(14) -0.0079(14)
O4 0.0207(16) 0.0301(19) 0.0367(19) 0.0041(15) 0.0067(14) 0.0031(14)
O5 0.0257(16) 0.0317(19) 0.0282(18) 0.0055(15) 0.0017(13) 0.0059(14)
O6 0.0304(17) 0.033(2) 0.0263(17) -0.0024(15) -0.0032(14) -0.0125(15)
O7 0.0427(19) 0.0301(19) 0.0196(17) 0.0014(14) -0.0027(14) -0.0064(16)
O8 0.0195(16) 0.039(2) 0.0359(19) -0.0009(16) -0.0029(14) 0.0017(14)
O9 0.0269(17) 0.039(2) 0.0237(17) 0.0045(15) 0.0005(14) 0.0057(15)
O11 0.0360(18) 0.0291(18) 0.0207(16) -0.0029(14) -0.0052(13) -0.0063(15)
O12 0.0207(16) 0.0311(19) 0.0328(18) 0.0022(15) 0.0064(13) 0.0016(14)
O21 0.0293(17) 0.036(2) 0.0271(17) 0.0013(15) -0.0036(14) 0.0145(15)
O22 0.0244(16) 0.038(2) 0.0229(16) -0.0014(15) 0.0062(13) -0.0071(15)
N1 0.0225(18) 0.023(2) 0.0209(19) 0.0006(17) 0.0039(15) -0.0015(16)
N2 0.0233(19) 0.023(2) 0.0205(19) 0.0014(17) 0.0023(15) -0.0009(16)
N3 0.0244(19) 0.025(2) 0.0202(19) 0.0029(17) 0.0028(15) -0.0027(17)
N4 0.0204(18) 0.024(2) 0.0177(18) 0.0009(16) 0.0018(14) 0.0012(16)
N5 0.0215(18) 0.025(2) 0.0186(19) 0.0009(16) 0.0036(15) -0.0024(16)
N6 0.0217(19) 0.027(2) 0.0176(18) 0.0000(17) 0.0028(15) -0.0022(16)
C1 0.018(2) 0.022(3) 0.019(2) 0.0021(18) 0.0052(17) -0.0051(18)
C2 0.020(2) 0.021(2) 0.020(2) -0.0015(19) 0.0061(18) -0.0015(18)
C3 0.021(2) 0.025(3) 0.022(2) -0.003(2) 0.0030(18) -0.0030(19)
C4 0.028(2) 0.020(2) 0.030(3) -0.001(2) 0.010(2) -0.0042(19)
C5 0.022(2) 0.026(3) 0.022(2) 0.003(2) 0.0060(18) 0.0057(19)
C6 0.021(2) 0.023(3) 0.017(2) -0.0009(19) 0.0058(17) 0.0018(19)
C7 0.040(3) 0.023(3) 0.032(3) -0.003(2) 0.008(2) -0.001(2)
C8 0.026(2) 0.037(3) 0.018(2) -0.006(2) 0.0028(19) -0.008(2)
C9 0.024(2) 0.029(3) 0.022(2) -0.001(2) 0.0092(19) -0.004(2)
C10 0.032(3) 0.037(3) 0.031(3) -0.001(2) 0.011(2) -0.002(2)
C11 0.038(3) 0.037(3) 0.040(3) 0.007(3) 0.018(2) 0.011(2)
C12 0.023(2) 0.047(3) 0.031(3) 0.010(3) 0.003(2) 0.004(2)
C13 0.022(2) 0.036(3) 0.023(2) 0.000(2) 0.0031(19) 0.000(2)
C14 0.023(2) 0.030(3) 0.021(2) 0.003(2) -0.0029(18) -0.003(2)
C15 0.023(2) 0.027(3) 0.020(2) 0.000(2) 0.0060(19) -0.0020(19)
C16 0.026(2) 0.035(3) 0.024(2) 0.006(2) 0.0012(19) 0.005(2)
C17 0.040(3) 0.035(3) 0.024(3) 0.010(2) 0.004(2) 0.009(2)
C18 0.040(3) 0.024(3) 0.038(3) 0.004(2) 0.009(2) -0.002(2)
C19 0.025(2) 0.031(3) 0.026(3) 0.000(2) 0.004(2) -0.004(2)
C20 0.027(2) 0.024(3) 0.023(2) 0.005(2) 0.0016(19) 0.002(2)
C21 0.028(2) 0.022(3) 0.019(2) 0.0010(19) 0.0057(19) -0.0041(19)
C22 0.036(3) 0.022(3) 0.029(3) 0.002(2) 0.007(2) -0.003(2)
C23 0.043(3) 0.032(3) 0.032(3) -0.005(2) 0.011(2) -0.013(2)
C24 0.026(2) 0.041(3) 0.029(3) -0.005(2) 0.003(2) -0.011(2)
C25 0.021(2) 0.033(3) 0.023(2) 0.001(2) 0.0060(19) -0.002(2)
C26 0.018(2) 0.033(3) 0.017(2) 0.001(2) -0.0035(17) 0.0003(19)
C27 0.024(2) 0.023(3) 0.022(2) 0.0017(19) 0.0051(19) -0.0059(19)
C28 0.028(2) 0.038(3) 0.023(2) 0.001(2) 0.000(2) 0.001(2)
C29 0.043(3) 0.045(3) 0.018(2) -0.006(2) 0.007(2) -0.006(3)
C30 0.041(3) 0.042(3) 0.032(3) -0.006(2) 0.018(2) 0.005(2)
C31 0.029(2) 0.035(3) 0.027(3) 0.003(2) 0.008(2) 0.005(2)
C32 0.023(2) 0.021(3) 0.027(3) -0.002(2) 0.0048(19) 0.0037(19)
C33 0.024(2) 0.027(3) 0.016(2) -0.0040(19) 0.0003(18) -0.0021(19)
C34 0.026(2) 0.033(3) 0.020(2) -0.003(2) 0.0023(19) -0.006(2)
C35 0.034(3) 0.025(3) 0.022(2) -0.001(2) 0.006(2) -0.008(2)
C36 0.025(2) 0.023(3) 0.021(2) -0.004(2) -0.0028(19) -0.0022(19)
C37 0.028(2) 0.032(3) 0.016(2) 0.000(2) -0.0006(18) 0.003(2)
C38 0.027(2) 0.028(3) 0.022(2) -0.002(2) 0.0033(19) -0.001(2)
C39 0.028(3) 0.043(3) 0.035(3) -0.004(3) -0.002(2) -0.015(2)
C40 0.052(3) 0.036(3) 0.020(2) 0.000(2) 0.008(2) -0.002(3)
C41 0.024(2) 0.016(2) 0.030(3) -0.001(2) 0.003(2) 0.0043(19)
C42 0.020(2) 0.024(2) 0.025(2) -0.002(2) 0.0030(18) 0.0027(19)
C43 0.027(2) 0.027(3) 0.030(3) 0.003(2) 0.004(2) 0.001(2)
C44 0.025(2) 0.032(3) 0.035(3) 0.003(2) 0.006(2) -0.002(2)
C45 0.017(2) 0.024(3) 0.030(3) -0.008(2) -0.0032(19) 0.0033(19)
C46 0.028(2) 0.020(2) 0.023(2) -0.002(2) 0.0018(19) 0.005(2)
C47 0.019(2) 0.029(3) 0.027(2) -0.003(2) 0.0063(19) 0.0008(19)
C48 0.019(2) 0.046(3) 0.053(3) -0.008(3) 0.003(2) -0.003(2)
C49 0.039(3) 0.039(3) 0.035(3) 0.010(2) 0.003(2) -0.001(2)
Cl1 0.0544(8) 0.0495(9) 0.0381(8) 0.0063(7) 0.0129(6) 0.0069(7)
O1A 0.049(3) 0.150(5) 0.069(3) 0.019(3) -0.002(2) -0.012(3)
O1B 0.149(5) 0.100(4) 0.062(3) 0.012(3) 0.045(3) 0.075(4)
O1C 0.062(3) 0.074(3) 0.047(2) 0.006(2) 0.015(2) -0.022(2)
O1D 0.068(3) 0.050(3) 0.090(3) 0.028(2) 0.021(3) -0.004(2)

loop_
_atom_type_symbol
_atom_type_description
_atom_type_scat_dispersion_real
_atom_type_scat_dispersion_imag
_atom_type_scat_source
C C 0.0033 0.0016 'International Tables Vol C Tables 4.2.6.8 and 6.1.1.4'
H H 0.0000 0.0000 'International Tables Vol C Tables 4.2.6.8 and 6.1.1.4'
N N 0.0061 0.0033 'International Tables Vol C Tables 4.2.6.8 and 6.1.1.4'
O O 0.0106 0.0060 'International Tables Vol C Tables 4.2.6.8 and 6.1.1.4'
S S 0.1246 0.1234 'International Tables Vol C Tables 4.2.6.8 and 6.1.1.4'
Cl Cl 0.1484 0.1585 'International Tables Vol C Tables 4.2.6.8 and 6.1.1.4'
Mn Mn 0.3368 0.7283 'International Tables Vol C Tables 4.2.6.8 and 6.1.1.4'

loop_
_geom_angle_atom_site_label_1
_geom_angle_atom_site_label_2
_geom_angle_atom_site_label_3
_geom_angle
_geom_angle_site_symmetry_1
_geom_angle_site_symmetry_3
_geom_angle_publ_flag
O2 Mn1 O1 102.45(11) . . ?
O2 Mn1 O4 101.98(12) . . ?
O1 Mn1 O4 89.18(11) . . ?
O2 Mn1 N3 100.20(13) . . ?
O1 Mn1 N3 157.03(12) . . ?
O4 Mn1 N3 82.38(13) . . ?
O2 Mn1 N2 91.85(12) . . ?
O1 Mn1 N2 86.13(12) . . ?
O4 Mn1 N2 166.06(12) . . ?
N3 Mn1 N2 96.99(13) . . ?
O2 Mn1 N1 161.96(12) . . ?
O1 Mn1 N1 86.18(11) . . ?
O4 Mn1 N1 93.86(12) . . ?
N3 Mn1 N1 73.20(13) . . ?
N2 Mn1 N1 72.74(12) . . ?
O5 Mn2 O3 104.19(12) . . ?
O5 Mn2 O1 100.85(11) . . ?
O3 Mn2 O1 91.70(11) . . ?
O5 Mn2 N6 103.47(12) . . ?
O3 Mn2 N6 83.11(12) . . ?
O1 Mn2 N6 155.67(12) . . ?
O5 Mn2 N5 88.67(12) . . ?
O3 Mn2 N5 167.11(12) . . ?
O1 Mn2 N5 84.98(11) . . ?
N6 Mn2 N5 94.81(12) . . ?
O5 Mn2 N4 160.04(12) . . ?
O3 Mn2 N4 94.49(12) . . ?
O1 Mn2 N4 85.36(11) . . ?
N6 Mn2 N4 71.45(12) . . ?
N5 Mn2 N4 72.86(12) . . ?
O12 S1 O11 117.98(19) . . ?
O12 S1 N1 106.18(18) . . ?
O11 S1 N1 108.64(18) . . ?
O12 S1 C2 110.38(19) . . ?
O11 S1 C2 108.25(19) . . ?
N1 S1 C2 104.58(18) . . ?
O22 S2 O21 118.25(19) . . ?
O22 S2 N4 106.31(18) . . ?
O21 S2 N4 108.67(18) . . ?
O22 S2 C6 111.23(19) . . ?
O21 S2 C6 108.0(2) . . ?
N4 S2 C6 103.28(18) . . ?
C1 O1 Mn1 127.9(2) . . ?
C1 O1 Mn2 126.3(2) . . ?
Mn1 O1 Mn2 105.82(12) . . ?
C32 O2 Mn1 125.2(3) . . ?
C32 O3 Mn2 143.2(3) . . ?
C41 O4 Mn1 141.5(3) . . ?
C41 O5 Mn2 120.6(3) . . ?
C36 O6 C39 116.2(3) . . ?
C37 O7 C40 116.9(4) . . ?
C45 O8 C48 117.1(4) . . ?
C46 O9 C49 117.6(3) . . ?
C8 N1 C14 112.1(3) . . ?
C8 N1 S1 112.8(3) . . ?
C14 N1 S1 109.1(3) . . ?
C8 N1 Mn1 107.8(2) . . ?
C14 N1 Mn1 103.0(2) . . ?
S1 N1 Mn1 111.58(17) . . ?
C13 N2 C9 117.8(4) . . ?
C13 N2 Mn1 120.8(3) . . ?
C9 N2 Mn1 118.4(3) . . ?
C15 N3 C19 118.2(4) . . ?
C15 N3 Mn1 118.6(3) . . ?
C19 N3 Mn1 121.8(3) . . ?
C20 N4 C26 111.1(3) . . ?
C20 N4 S2 112.5(3) . . ?
C26 N4 S2 109.8(3) . . ?
C20 N4 Mn2 107.7(2) . . ?
C26 N4 Mn2 103.4(2) . . ?
S2 N4 Mn2 111.89(16) . . ?
C21 N5 C25 117.4(4) . . ?
C21 N5 Mn2 118.6(3) . . ?
C25 N5 Mn2 122.1(3) . . ?
C31 N6 C27 118.0(4) . . ?
C31 N6 Mn2 124.6(3) . . ?
C27 N6 Mn2 117.0(3) . . ?
O1 C1 C6 122.2(4) . . ?
O1 C1 C2 122.9(4) . . ?
C6 C1 C2 114.9(4) . . ?
C3 C2 C1 121.9(4) . . ?
C3 C2 S1 116.5(3) . . ?
C1 C2 S1 121.1(3) . . ?
C4 C3 C2 121.7(4) . . ?
C4 C3 H3A 119.1 . . ?
C2 C3 H3A 119.1 . . ?
C3 C4 C5 117.6(4) . . ?
C3 C4 C7 121.8(4) . . ?
C5 C4 C7 120.6(4) . . ?
C6 C5 C4 120.8(4) . . ?
C6 C5 H5A 119.6 . . ?
C4 C5 H5A 119.6 . . ?
C5 C6 C1 122.9(4) . . ?
C5 C6 S2 117.3(3) . . ?
C1 C6 S2 119.8(3) . . ?
C4 C7 H7A 109.5 . . ?
C4 C7 H7B 109.5 . . ?
H7A C7 H7B 109.5 . . ?
C4 C7 H7C 109.5 . . ?
H7A C7 H7C 109.5 . . ?
H7B C7 H7C 109.5 . . ?
N1 C8 C9 113.2(3) . . ?
N1 C8 H8A 108.9 . . ?
C9 C8 H8A 108.9 . . ?
N1 C8 H8B 108.9 . . ?
C9 C8 H8B 108.9 . . ?
H8A C8 H8B 107.8 . . ?
N2 C9 C10 122.1(4) . . ?
N2 C9 C8 115.7(4) . . ?
C10 C9 C8 122.2(4) . . ?
C9 C10 C11 119.2(5) . . ?
C9 C10 H10A 120.4 . . ?
C11 C10 H10A 120.4 . . ?
C10 C11 C12 118.9(5) . . ?
C10 C11 H11A 120.6 . . ?
C12 C11 H11A 120.6 . . ?
C13 C12 C11 118.5(4) . . ?
C13 C12 H12A 120.7 . . ?
C11 C12 H12A 120.7 . . ?
N2 C13 C12 123.5(4) . . ?
N2 C13 H13A 118.3 . . ?
C12 C13 H13A 118.3 . . ?
N1 C14 C15 112.6(3) . . ?
N1 C14 H14A 109.1 . . ?
C15 C14 H14A 109.1 . . ?
N1 C14 H14B 109.1 . . ?
C15 C14 H14B 109.1 . . ?
H14A C14 H14B 107.8 . . ?
N3 C15 C16 122.1(4) . . ?
N3 C15 C14 117.6(4) . . ?
C16 C15 C14 120.0(4) . . ?
C15 C16 C17 119.5(4) . . ?
C15 C16 H16A 120.3 . . ?
C17 C16 H16A 120.3 . . ?
C18 C17 C16 118.9(4) . . ?
C18 C17 H17A 120.5 . . ?
C16 C17 H17A 120.5 . . ?
C17 C18 C19 118.6(5) . . ?
C17 C18 H18A 120.7 . . ?
C19 C18 H18A 120.7 . . ?
N3 C19 C18 122.7(4) . . ?
N3 C19 H19A 118.7 . . ?
C18 C19 H19A 118.7 . . ?
N4 C20 C21 112.8(3) . . ?
N4 C20 H20A 109.0 . . ?
C21 C20 H20A 109.0 . . ?
N4 C20 H20B 109.0 . . ?
C21 C20 H20B 109.0 . . ?
H20A C20 H20B 107.8 . . ?
N5 C21 C22 122.7(4) . . ?
N5 C21 C20 116.4(4) . . ?
C22 C21 C20 120.9(4) . . ?
C23 C22 C21 119.1(4) . . ?
C23 C22 H22A 120.5 . . ?
C21 C22 H22A 120.5 . . ?
C22 C23 C24 118.3(4) . . ?
C22 C23 H23A 120.8 . . ?
C24 C23 H23A 120.8 . . ?
C25 C24 C23 119.2(4) . . ?
C25 C24 H24A 120.4 . . ?
C23 C24 H24A 120.4 . . ?
N5 C25 C24 123.2(4) . . ?
N5 C25 H25A 118.4 . . ?
C24 C25 H25A 118.4 . . ?
N4 C26 C27 111.0(3) . . ?
N4 C26 H26A 109.4 . . ?
C27 C26 H26A 109.4 . . ?
N4 C26 H26B 109.4 . . ?
C27 C26 H26B 109.4 . . ?
H26A C26 H26B 108.0 . . ?
N6 C27 C28 121.8(4) . . ?
N6 C27 C26 117.8(4) . . ?
C28 C27 C26 120.4(4) . . ?
C29 C28 C27 119.0(4) . . ?
C29 C28 H28A 120.5 . . ?
C27 C28 H28A 120.5 . . ?
C30 C29 C28 118.8(4) . . ?
C30 C29 H29A 120.6 . . ?
C28 C29 H29A 120.6 . . ?
C31 C30 C29 118.7(4) . . ?
C31 C30 H30A 120.6 . . ?
C29 C30 H30A 120.6 . . ?
N6 C31 C30 123.6(4) . . ?
N6 C31 H31A 118.2 . . ?
C30 C31 H31A 118.2 . . ?
O2 C32 O3 124.5(4) . . ?
O2 C32 C33 117.6(4) . . ?
O3 C32 C33 117.9(4) . . ?
C34 C33 C38 118.5(4) . . ?
C34 C33 C32 121.1(4) . . ?
C38 C33 C32 120.4(4) . . ?
C35 C34 C33 120.9(4) . . ?
C35 C34 H34A 119.6 . . ?
C33 C34 H34A 119.6 . . ?
C34 C35 C36 120.8(4) . . ?
C34 C35 H35A 119.6 . . ?
C36 C35 H35A 119.6 . . ?
O6 C36 C35 125.2(4) . . ?
O6 C36 C37 115.4(4) . . ?
C35 C36 C37 119.4(4) . . ?
O7 C37 C38 124.2(4) . . ?
O7 C37 C36 116.1(4) . . ?
C38 C37 C36 119.6(4) . . ?
C37 C38 C33 120.8(4) . . ?
C37 C38 H38A 119.6 . . ?
C33 C38 H38A 119.6 . . ?
O6 C39 H39A 109.5 . . ?
O6 C39 H39B 109.5 . . ?
H39A C39 H39B 109.5 . . ?
O6 C39 H39C 109.5 . . ?
H39A C39 H39C 109.5 . . ?
H39B C39 H39C 109.5 . . ?
O7 C40 H40A 109.5 . . ?
O7 C40 H40B 109.5 . . ?
H40A C40 H40B 109.5 . . ?
O7 C40 H40C 109.5 . . ?
H40A C40 H40C 109.5 . . ?
H40B C40 H40C 109.5 . . ?
O4 C41 O5 124.6(4) . . ?
O4 C41 C42 117.9(4) . . ?
O5 C41 C42 117.5(4) . . ?
C43 C42 C47 119.8(4) . . ?
C43 C42 C41 120.7(4) . . ?
C47 C42 C41 119.4(4) . . ?
C42 C43 C44 121.2(4) . . ?
C42 C43 H43A 119.4 . . ?
C44 C43 H43A 119.4 . . ?
C45 C44 C43 119.3(4) . . ?
C45 C44 H44A 120.4 . . ?
C43 C44 H44A 120.4 . . ?
O8 C45 C44 124.8(4) . . ?
O8 C45 C46 115.6(4) . . ?
C44 C45 C46 119.6(4) . . ?
O9 C46 C47 125.2(4) . . ?
O9 C46 C45 114.9(4) . . ?
C47 C46 C45 119.9(4) . . ?
C46 C47 C42 120.1(4) . . ?
C46 C47 H47A 120.0 . . ?
C42 C47 H47A 120.0 . . ?
O8 C48 H48A 109.5 . . ?
O8 C48 H48B 109.5 . . ?
H48A C48 H48B 109.5 . . ?
O8 C48 H48C 109.5 . . ?
H48A C48 H48C 109.5 . . ?
H48B C48 H48C 109.5 . . ?
O9 C49 H49A 109.5 . . ?
O9 C49 H49B 109.5 . . ?
H49A C49 H49B 109.5 . . ?
O9 C49 H49C 109.5 . . ?
H49A C49 H49C 109.5 . . ?
H49B C49 H49C 109.5 . . ?
O1A Cl1 O1B 111.8(3) . . ?
O1A Cl1 O1D 111.0(3) . . ?
O1B Cl1 O1D 108.3(3) . . ?
O1A Cl1 O1C 108.5(3) . . ?
O1B Cl1 O1C 108.6(3) . . ?
O1D Cl1 O1C 108.6(3) . . ?
N2S C3S C4S 172.2(9) . . ?
C3S C4S H4SA 109.5 . . ?
C3S C4S H4SB 109.5 . . ?
H4SA C4S H4SB 109.5 . . ?
C3S C4S H4SC 109.5 . . ?
H4SA C4S H4SC 109.5 . . ?
H4SB C4S H4SC 109.5 . . ?
N1S C1S C2S 162.6(10) . . ?
C1S C2S H2SA 109.5 . . ?
C1S C2S H2SB 109.5 . . ?
H2SA C2S H2SB 109.5 . . ?
C1S C2S H2SC 109.5 . . ?
H2SA C2S H2SC 109.5 . . ?
H2SB C2S H2SC 109.5 . . ?

loop_
_geom_bond_atom_site_label_1
_geom_bond_atom_site_label_2
_geom_bond_distance
_geom_bond_site_symmetry_2
_geom_bond_publ_flag
Mn1 Mn2 3.4255(9) . ?
Mn1 O2 2.055(3) . ?
Mn1 O1 2.127(3) . ?
Mn1 O4 2.144(3) . ?
Mn1 N3 2.193(3) . ?
Mn1 N2 2.292(4) . ?
Mn1 N1 2.453(3) . ?
Mn2 O5 2.090(3) . ?
Mn2 O3 2.104(3) . ?
Mn2 O1 2.167(3) . ?
Mn2 N6 2.259(3) . ?
Mn2 N5 2.294(4) . ?
Mn2 N4 2.446(3) . ?
S1 O12 1.431(3) . ?
S1 O11 1.434(3) . ?
S1 N1 1.698(4) . ?
S1 C2 1.761(4) . ?
S2 O22 1.422(3) . ?
S2 O21 1.437(3) . ?
S2 N4 1.692(4) . ?
S2 C6 1.766(4) . ?
O1 C1 1.309(5) . ?
O2 C32 1.262(5) . ?
O3 C32 1.270(5) . ?
O4 C41 1.244(5) . ?
O5 C41 1.265(5) . ?
O6 C36 1.361(5) . ?
O6 C39 1.435(5) . ?
O7 C37 1.364(5) . ?
O7 C40 1.424(5) . ?
O8 C45 1.362(5) . ?
O8 C48 1.433(6) . ?
O9 C46 1.374(5) . ?
O9 C49 1.422(6) . ?
N1 C8 1.489(5) . ?
N1 C14 1.501(5) . ?
N2 C13 1.339(5) . ?
N2 C9 1.347(5) . ?
N3 C15 1.338(5) . ?
N3 C19 1.342(6) . ?
N4 C20 1.488(5) . ?
N4 C26 1.494(5) . ?
N5 C21 1.339(5) . ?
N5 C25 1.344(5) . ?
N6 C31 1.336(6) . ?
N6 C27 1.342(5) . ?
C1 C6 1.411(6) . ?
C1 C2 1.414(6) . ?
C2 C3 1.399(6) . ?
C3 C4 1.374(6) . ?
C3 H3A 0.950 . ?
C4 C5 1.406(6) . ?
C4 C7 1.523(6) . ?
C5 C6 1.383(6) . ?
C5 H5A 0.950 . ?
C7 H7A 0.980 . ?
C7 H7B 0.980 . ?
C7 H7C 0.980 . ?
C8 C9 1.497(6) . ?
C8 H8A 0.990 . ?
C8 H8B 0.990 . ?
C9 C10 1.377(6) . ?
C10 C11 1.381(6) . ?
C10 H10A 0.950 . ?
C11 C12 1.385(7) . ?
C11 H11A 0.950 . ?
C12 C13 1.366(6) . ?
C12 H12A 0.950 . ?
C13 H13A 0.950 . ?
C14 C15 1.515(6) . ?
C14 H14A 0.990 . ?
C14 H14B 0.990 . ?
C15 C16 1.370(6) . ?
C16 C17 1.381(7) . ?
C16 H16A 0.950 . ?
C17 C18 1.371(6) . ?
C17 H17A 0.950 . ?
C18 C19 1.381(6) . ?
C18 H18A 0.950 . ?
C19 H19A 0.950 . ?
C20 C21 1.512(6) . ?
C20 H20A 0.990 . ?
C20 H20B 0.990 . ?
C21 C22 1.384(6) . ?
C22 C23 1.375(6) . ?
C22 H22A 0.950 . ?
C23 C24 1.387(7) . ?
C23 H23A 0.950 . ?
C24 C25 1.360(6) . ?
C24 H24A 0.950 . ?
C25 H25A 0.950 . ?
C26 C27 1.500(6) . ?
C26 H26A 0.990 . ?
C26 H26B 0.990 . ?
C27 C28 1.391(6) . ?
C28 C29 1.389(7) . ?
C28 H28A 0.950 . ?
C29 C30 1.374(7) . ?
C29 H29A 0.950 . ?
C30 C31 1.372(6) . ?
C30 H30A 0.950 . ?
C31 H31A 0.950 . ?
C32 C33 1.485(6) . ?
C33 C34 1.385(6) . ?
C33 C38 1.400(6) . ?
C34 C35 1.374(6) . ?
C34 H34A 0.950 . ?
C35 C36 1.378(6) . ?
C35 H35A 0.950 . ?
C36 C37 1.400(6) . ?
C37 C38 1.381(6) . ?
C38 H38A 0.950 . ?
C39 H39A 0.980 . ?
C39 H39B 0.980 . ?
C39 H39C 0.980 . ?
C40 H40A 0.980 . ?
C40 H40B 0.980 . ?
C40 H40C 0.980 . ?
C41 C42 1.509(6) . ?
C42 C43 1.369(6) . ?
C42 C47 1.388(6) . ?
C43 C44 1.394(6) . ?
C43 H43A 0.950 . ?
C44 C45 1.384(6) . ?
C44 H44A 0.950 . ?
C45 C46 1.405(6) . ?
C46 C47 1.382(6) . ?
C47 H47A 0.950 . ?
C48 H48A 0.980 . ?
C48 H48B 0.980 . ?
C48 H48C 0.980 . ?
C49 H49A 0.980 . ?
C49 H49B 0.980 . ?
C49 H49C 0.980 . ?
Cl1 O1A 1.412(4) . ?
Cl1 O1B 1.421(5) . ?
Cl1 O1D 1.432(4) . ?
Cl1 O1C 1.443(4) . ?
N2S C3S 1.155(8) . ?
C3S C4S 1.415(8) . ?
C4S H4SA 0.980 . ?
C4S H4SB 0.980 . ?
C4S H4SC 0.980 . ?
N1S C1S 1.187(8) . ?
C1S C2S 1.436(8) . ?
C2S H2SA 0.980 . ?
C2S H2SB 0.980 . ?
C2S H2SC 0.980 . ?

loop_
_geom_torsion_atom_site_label_1
_geom_torsion_atom_site_label_2
_geom_torsion_atom_site_label_3
_geom_torsion_atom_site_label_4
_geom_torsion
_geom_torsion_site_symmetry_1
_geom_torsion_site_symmetry_2
_geom_torsion_site_symmetry_3
_geom_torsion_site_symmetry_4
_geom_torsion_publ_flag
O2 Mn1 O1 C1 126.5(3) . . . . ?
O4 Mn1 O1 C1 -131.4(3) . . . . ?
N3 Mn1 O1 C1 -63.4(5) . . . . ?
N2 Mn1 O1 C1 35.4(3) . . . . ?
N1 Mn1 O1 C1 -37.5(3) . . . . ?
O2 Mn1 O1 Mn2 -54.71(14) . . . . ?
O4 Mn1 O1 Mn2 47.38(13) . . . . ?
N3 Mn1 O1 Mn2 115.5(3) . . . . ?
N2 Mn1 O1 Mn2 -145.76(13) . . . . ?
N1 Mn1 O1 Mn2 141.31(13) . . . . ?
O5 Mn2 O1 C1 119.3(3) . . . . ?
O3 Mn2 O1 C1 -136.0(3) . . . . ?
N6 Mn2 O1 C1 -59.0(5) . . . . ?
N5 Mn2 O1 C1 31.6(3) . . . . ?
N4 Mn2 O1 C1 -41.6(3) . . . . ?
O5 Mn2 O1 Mn1 -59.60(14) . . . . ?
O3 Mn2 O1 Mn1 45.19(13) . . . . ?
N6 Mn2 O1 Mn1 122.1(3) . . . . ?
N5 Mn2 O1 Mn1 -147.28(13) . . . . ?
N4 Mn2 O1 Mn1 139.56(13) . . . . ?
O1 Mn1 O2 C32 34.3(4) . . . . ?
O4 Mn1 O2 C32 -57.6(4) . . . . ?
N3 Mn1 O2 C32 -141.8(3) . . . . ?
N2 Mn1 O2 C32 120.7(3) . . . . ?
N1 Mn1 O2 C32 151.5(4) . . . . ?
O5 Mn2 O3 C32 80.3(5) . . . . ?
O1 Mn2 O3 C32 -21.4(5) . . . . ?
N6 Mn2 O3 C32 -177.5(5) . . . . ?
N5 Mn2 O3 C32 -96.1(7) . . . . ?
N4 Mn2 O3 C32 -106.8(5) . . . . ?
O2 Mn1 O4 C41 97.9(5) . . . . ?
O1 Mn1 O4 C41 -4.7(5) . . . . ?
N3 Mn1 O4 C41 -163.2(5) . . . . ?
N2 Mn1 O4 C41 -74.9(7) . . . . ?
N1 Mn1 O4 C41 -90.8(5) . . . . ?
O3 Mn2 O5 C41 -69.7(3) . . . . ?
O1 Mn2 O5 C41 24.9(3) . . . . ?
N6 Mn2 O5 C41 -155.8(3) . . . . ?
N5 Mn2 O5 C41 109.5(3) . . . . ?
N4 Mn2 O5 C41 131.5(4) . . . . ?
O12 S1 N1 C8 -180.0(3) . . . . ?
O11 S1 N1 C8 52.2(3) . . . . ?
C2 S1 N1 C8 -63.2(3) . . . . ?
O12 S1 N1 C14 54.7(3) . . . . ?
O11 S1 N1 C14 -73.1(3) . . . . ?
C2 S1 N1 C14 171.5(3) . . . . ?
O12 S1 N1 Mn1 -58.4(2) . . . . ?
O11 S1 N1 Mn1 173.78(17) . . . . ?
C2 S1 N1 Mn1 58.4(2) . . . . ?
O2 Mn1 N1 C8 -16.4(5) . . . . ?
O1 Mn1 N1 C8 103.1(3) . . . . ?
O4 Mn1 N1 C8 -168.0(3) . . . . ?
N3 Mn1 N1 C8 -87.2(3) . . . . ?
N2 Mn1 N1 C8 15.9(3) . . . . ?
O2 Mn1 N1 C14 102.2(4) . . . . ?
O1 Mn1 N1 C14 -138.3(2) . . . . ?
O4 Mn1 N1 C14 -49.3(3) . . . . ?
N3 Mn1 N1 C14 31.5(2) . . . . ?
N2 Mn1 N1 C14 134.6(3) . . . . ?
O2 Mn1 N1 S1 -140.9(3) . . . . ?
O1 Mn1 N1 S1 -21.38(17) . . . . ?
O4 Mn1 N1 S1 67.54(18) . . . . ?
N3 Mn1 N1 S1 148.4(2) . . . . ?
N2 Mn1 N1 S1 -108.51(19) . . . . ?
O2 Mn1 N2 C13 -25.3(3) . . . . ?
O1 Mn1 N2 C13 77.1(3) . . . . ?
O4 Mn1 N2 C13 147.7(5) . . . . ?
N3 Mn1 N2 C13 -125.8(3) . . . . ?
N1 Mn1 N2 C13 164.3(4) . . . . ?
O2 Mn1 N2 C9 174.9(3) . . . . ?
O1 Mn1 N2 C9 -82.7(3) . . . . ?
O4 Mn1 N2 C9 -12.1(7) . . . . ?
N3 Mn1 N2 C9 74.4(3) . . . . ?
N1 Mn1 N2 C9 4.5(3) . . . . ?
O2 Mn1 N3 C15 175.4(3) . . . . ?
O1 Mn1 N3 C15 5.2(5) . . . . ?
O4 Mn1 N3 C15 74.5(3) . . . . ?
N2 Mn1 N3 C15 -91.4(3) . . . . ?
N1 Mn1 N3 C15 -21.9(3) . . . . ?
O2 Mn1 N3 C19 9.2(4) . . . . ?
O1 Mn1 N3 C19 -161.0(3) . . . . ?
O4 Mn1 N3 C19 -91.6(3) . . . . ?
N2 Mn1 N3 C19 102.4(3) . . . . ?
N1 Mn1 N3 C19 172.0(4) . . . . ?
O22 S2 N4 C20 -179.3(3) . . . . ?
O21 S2 N4 C20 52.4(3) . . . . ?
C6 S2 N4 C20 -62.1(3) . . . . ?
O22 S2 N4 C26 56.3(3) . . . . ?
O21 S2 N4 C26 -71.9(3) . . . . ?
C6 S2 N4 C26 173.5(3) . . . . ?
O22 S2 N4 Mn2 -57.8(2) . . . . ?
O21 S2 N4 Mn2 173.87(17) . . . . ?
C6 S2 N4 Mn2 59.3(2) . . . . ?
O5 Mn2 N4 C20 -4.0(5) . . . . ?
O3 Mn2 N4 C20 -163.4(3) . . . . ?
O1 Mn2 N4 C20 105.3(3) . . . . ?
N6 Mn2 N4 C20 -82.2(3) . . . . ?
N5 Mn2 N4 C20 19.1(2) . . . . ?
O5 Mn2 N4 C26 113.8(4) . . . . ?
O3 Mn2 N4 C26 -45.7(2) . . . . ?
O1 Mn2 N4 C26 -137.0(2) . . . . ?
N6 Mn2 N4 C26 35.5(2) . . . . ?
N5 Mn2 N4 C26 136.8(3) . . . . ?
O5 Mn2 N4 S2 -128.2(3) . . . . ?
O3 Mn2 N4 S2 72.43(18) . . . . ?
O1 Mn2 N4 S2 -18.91(17) . . . . ?
N6 Mn2 N4 S2 153.6(2) . . . . ?
N5 Mn2 N4 S2 -105.08(19) . . . . ?
O5 Mn2 N5 C21 172.0(3) . . . . ?
O3 Mn2 N5 C21 -11.5(7) . . . . ?
O1 Mn2 N5 C21 -87.0(3) . . . . ?
N6 Mn2 N5 C21 68.6(3) . . . . ?
N4 Mn2 N5 C21 -0.3(3) . . . . ?
O5 Mn2 N5 C25 -24.5(3) . . . . ?
O3 Mn2 N5 C25 152.1(5) . . . . ?
O1 Mn2 N5 C25 76.6(3) . . . . ?
N6 Mn2 N5 C25 -127.9(3) . . . . ?
N4 Mn2 N5 C25 163.2(3) . . . . ?
O5 Mn2 N6 C31 4.4(4) . . . . ?
O3 Mn2 N6 C31 -98.6(4) . . . . ?
O1 Mn2 N6 C31 -177.3(3) . . . . ?
N5 Mn2 N6 C31 94.2(4) . . . . ?
N4 Mn2 N6 C31 164.3(4) . . . . ?
O5 Mn2 N6 C27 176.6(3) . . . . ?
O3 Mn2 N6 C27 73.6(3) . . . . ?
O1 Mn2 N6 C27 -5.1(5) . . . . ?
N5 Mn2 N6 C27 -93.6(3) . . . . ?
N4 Mn2 N6 C27 -23.5(3) . . . . ?
Mn1 O1 C1 C6 -127.8(3) . . . . ?
Mn2 O1 C1 C6 53.6(5) . . . . ?
Mn1 O1 C1 C2 53.5(5) . . . . ?
Mn2 O1 C1 C2 -125.1(4) . . . . ?
O1 C1 C2 C3 174.4(4) . . . . ?
C6 C1 C2 C3 -4.4(6) . . . . ?
O1 C1 C2 S1 2.6(6) . . . . ?
C6 C1 C2 S1 -176.2(3) . . . . ?
O12 S1 C2 C3 -118.5(3) . . . . ?
O11 S1 C2 C3 12.0(4) . . . . ?
N1 S1 C2 C3 127.7(3) . . . . ?
O12 S1 C2 C1 53.7(4) . . . . ?
O11 S1 C2 C1 -175.8(3) . . . . ?
N1 S1 C2 C1 -60.1(4) . . . . ?
C1 C2 C3 C4 1.1(6) . . . . ?
S1 C2 C3 C4 173.2(3) . . . . ?
C2 C3 C4 C5 2.3(6) . . . . ?
C2 C3 C4 C7 -176.3(4) . . . . ?
C3 C4 C5 C6 -2.1(6) . . . . ?
C7 C4 C5 C6 176.5(4) . . . . ?
C4 C5 C6 C1 -1.5(6) . . . . ?
C4 C5 C6 S2 176.4(3) . . . . ?
O1 C1 C6 C5 -174.2(4) . . . . ?
C2 C1 C6 C5 4.6(6) . . . . ?
O1 C1 C6 S2 8.0(5) . . . . ?
C2 C1 C6 S2 -173.2(3) . . . . ?
O22 S2 C6 C5 -130.5(3) . . . . ?
O21 S2 C6 C5 0.9(4) . . . . ?
N4 S2 C6 C5 115.9(3) . . . . ?
O22 S2 C6 C1 47.5(4) . . . . ?
O21 S2 C6 C1 178.8(3) . . . . ?
N4 S2 C6 C1 -66.2(4) . . . . ?
C14 N1 C8 C9 -146.3(4) . . . . ?
S1 N1 C8 C9 90.1(4) . . . . ?
Mn1 N1 C8 C9 -33.6(4) . . . . ?
C13 N2 C9 C10 -3.4(6) . . . . ?
Mn1 N2 C9 C10 157.0(4) . . . . ?
C13 N2 C9 C8 174.5(4) . . . . ?
Mn1 N2 C9 C8 -25.1(5) . . . . ?
N1 C8 C9 N2 40.6(5) . . . . ?
N1 C8 C9 C10 -141.6(4) . . . . ?
N2 C9 C10 C11 2.2(7) . . . . ?
C8 C9 C10 C11 -175.5(4) . . . . ?
C9 C10 C11 C12 0.2(7) . . . . ?
C10 C11 C12 C13 -1.2(7) . . . . ?
C9 N2 C13 C12 2.3(7) . . . . ?
Mn1 N2 C13 C12 -157.6(4) . . . . ?
C11 C12 C13 N2 0.0(7) . . . . ?
C8 N1 C14 C15 76.6(4) . . . . ?
S1 N1 C14 C15 -157.7(3) . . . . ?
Mn1 N1 C14 C15 -39.0(4) . . . . ?
C19 N3 C15 C16 -1.1(6) . . . . ?
Mn1 N3 C15 C16 -167.8(3) . . . . ?
C19 N3 C15 C14 173.2(4) . . . . ?
Mn1 N3 C15 C14 6.5(5) . . . . ?
N1 C14 C15 N3 25.9(5) . . . . ?
N1 C14 C15 C16 -159.8(4) . . . . ?
N3 C15 C16 C17 2.4(7) . . . . ?
C14 C15 C16 C17 -171.7(4) . . . . ?
C15 C16 C17 C18 -2.0(7) . . . . ?
C16 C17 C18 C19 0.4(7) . . . . ?
C15 N3 C19 C18 -0.6(6) . . . . ?
Mn1 N3 C19 C18 165.7(3) . . . . ?
C17 C18 C19 N3 0.9(7) . . . . ?
C26 N4 C20 C21 -147.5(4) . . . . ?
S2 N4 C20 C21 88.9(4) . . . . ?
Mn2 N4 C20 C21 -34.9(4) . . . . ?
C25 N5 C21 C22 -1.9(6) . . . . ?
Mn2 N5 C21 C22 162.4(3) . . . . ?
C25 N5 C21 C20 176.3(4) . . . . ?
Mn2 N5 C21 C20 -19.4(5) . . . . ?
N4 C20 C21 N5 37.9(5) . . . . ?
N4 C20 C21 C22 -143.9(4) . . . . ?
N5 C21 C22 C23 2.7(7) . . . . ?
C20 C21 C22 C23 -175.4(4) . . . . ?
C21 C22 C23 C24 -1.4(7) . . . . ?
C22 C23 C24 C25 -0.5(7) . . . . ?
C21 N5 C25 C24 -0.2(6) . . . . ?
Mn2 N5 C25 C24 -163.9(3) . . . . ?
C23 C24 C25 N5 1.4(7) . . . . ?
C20 N4 C26 C27 70.4(4) . . . . ?
S2 N4 C26 C27 -164.5(3) . . . . ?
Mn2 N4 C26 C27 -45.0(4) . . . . ?
C31 N6 C27 C28 -1.5(6) . . . . ?
Mn2 N6 C27 C28 -174.2(3) . . . . ?
C31 N6 C27 C26 178.3(4) . . . . ?
Mn2 N6 C27 C26 5.6(5) . . . . ?
N4 C26 C27 N6 29.9(5) . . . . ?
N4 C26 C27 C28 -150.2(4) . . . . ?
N6 C27 C28 C29 1.6(7) . . . . ?
C26 C27 C28 C29 -178.3(4) . . . . ?
C27 C28 C29 C30 -0.1(7) . . . . ?
C28 C29 C30 C31 -1.4(8) . . . . ?
C27 N6 C31 C30 0.0(7) . . . . ?
Mn2 N6 C31 C30 172.1(4) . . . . ?
C29 C30 C31 N6 1.5(8) . . . . ?
Mn1 O2 C32 O3 -2.2(6) . . . . ?
Mn1 O2 C32 C33 177.8(3) . . . . ?
Mn2 O3 C32 O2 -5.3(8) . . . . ?
Mn2 O3 C32 C33 174.7(3) . . . . ?
O2 C32 C33 C34 -7.4(6) . . . . ?
O3 C32 C33 C34 172.6(4) . . . . ?
O2 C32 C33 C38 172.5(4) . . . . ?
O3 C32 C33 C38 -7.5(6) . . . . ?
C38 C33 C34 C35 0.2(7) . . . . ?
C32 C33 C34 C35 -179.9(4) . . . . ?
C33 C34 C35 C36 -0.6(7) . . . . ?
C39 O6 C36 C35 -1.6(6) . . . . ?
C39 O6 C36 C37 177.3(4) . . . . ?
C34 C35 C36 O6 179.8(4) . . . . ?
C34 C35 C36 C37 0.9(7) . . . . ?
C40 O7 C37 C38 7.3(6) . . . . ?
C40 O7 C37 C36 -173.3(4) . . . . ?
O6 C36 C37 O7 0.8(6) . . . . ?
C35 C36 C37 O7 179.8(4) . . . . ?
O6 C36 C37 C38 -179.8(4) . . . . ?
C35 C36 C37 C38 -0.8(7) . . . . ?
O7 C37 C38 C33 179.7(4) . . . . ?
C36 C37 C38 C33 0.3(7) . . . . ?
C34 C33 C38 C37 0.0(7) . . . . ?
C32 C33 C38 C37 -179.9(4) . . . . ?
Mn1 O4 C41 O5 -40.4(7) . . . . ?
Mn1 O4 C41 C42 139.2(4) . . . . ?
Mn2 O5 C41 O4 23.3(6) . . . . ?
Mn2 O5 C41 C42 -156.3(3) . . . . ?
O4 C41 C42 C43 -164.8(4) . . . . ?
O5 C41 C42 C43 14.8(6) . . . . ?
O4 C41 C42 C47 11.9(6) . . . . ?
O5 C41 C42 C47 -168.5(4) . . . . ?
C47 C42 C43 C44 -2.6(7) . . . . ?
C41 C42 C43 C44 174.0(4) . . . . ?
C42 C43 C44 C45 0.7(7) . . . . ?
C48 O8 C45 C44 1.4(6) . . . . ?
C48 O8 C45 C46 -179.6(4) . . . . ?
C43 C44 C45 O8 -177.9(4) . . . . ?
C43 C44 C45 C46 3.1(7) . . . . ?
C49 O9 C46 C47 0.1(6) . . . . ?
C49 O9 C46 C45 -179.7(4) . . . . ?
O8 C45 C46 O9 -4.3(6) . . . . ?
C44 C45 C46 O9 174.7(4) . . . . ?
O8 C45 C46 C47 175.9(4) . . . . ?
C44 C45 C46 C47 -5.1(7) . . . . ?
O9 C46 C47 C42 -176.6(4) . . . . ?
C45 C46 C47 C42 3.2(7) . . . . ?
C43 C42 C47 C46 0.6(7) . . . . ?
C41 C42 C47 C46 -176.0(4) . . . . ?
